data_4132720
loop_
_publ_author_name
'Bl\"umel, Marcus'
'Nagasawa, Shota'
'Blackford, Katherine'
'Hare, Stephanie R.'
'Tantillo, Dean J.'
'Sarpong, Richmond'

_publ_section_title
;
 Rearrangement of Hydroxylated Pinene Derivatives to Fenchone-Type
 Frameworks: Computational Evidence for Dynamically-Controlled
 Selectivity.
;
_journal_issue 29
_journal_name_full 'Journal of the American Chemical Society'
_journal_page_first 9291
_journal_page_last 9298
_journal_paper_doi 10.1021/jacs.8b05804
_journal_volume 140
_journal_year 2018
_chemical_absolute_configuration ad
_chemical_formula_moiety '2(C18 H21 F O2)'
_chemical_formula_sum 'C18 H21 F O2'
_chemical_formula_weight 288.35
_space_group_crystal_system orthorhombic
_space_group_IT_number 19
_space_group_name_Hall 'P 2ac 2ab'
_space_group_name_H-M_alt 'P 21 21 21'
_atom_sites_solution_hydrogens geom
_atom_sites_solution_primary dual
_audit_creation_method SHELXL-2014/7
_cell_angle_alpha 90
_cell_angle_beta 90
_cell_angle_gamma 90
_cell_formula_units_Z 8
_cell_length_a 7.64880(10)
_cell_length_b 14.24190(10)
_cell_length_c 28.2187(2)
_cell_measurement_reflns_used 25849
_cell_measurement_temperature 100(2)
_cell_measurement_theta_max 78.4990
_cell_measurement_theta_min 3.4470
_cell_volume 3073.96(5)
_computing_cell_refinement 'CrysAlisPro 1.171.39.45f (Rigaku OD, 2018)'
_computing_data_collection 'CrysAlisPro 1.171.39.45f (Rigaku OD, 2018)'
_computing_data_reduction 'CrysAlisPro 1.171.39.45f (Rigaku OD, 2018)'
_computing_molecular_graphics 'Olex2 (Dolomanov et al., 2009)'
_computing_publication_material 'Olex2 (Dolomanov et al., 2009)'
_computing_structure_refinement 'SHELXL-2014/7 (Sheldrick, 2014)'
_computing_structure_solution 'ShelXT (Sheldrick, 2015)'
_diffrn_ambient_temperature 100(2)
_diffrn_measured_fraction_theta_full 0.999
_diffrn_measured_fraction_theta_max 0.999
_diffrn_measurement_device_type 'ROD, Synergy Custom DW system, Pilatus 200K'
_diffrn_measurement_method '\w scans'
_diffrn_radiation_type CuK\a
_diffrn_radiation_wavelength 1.54184
_diffrn_reflns_av_R_equivalents 0.0406
_diffrn_reflns_av_unetI/netI 0.0230
_diffrn_reflns_Laue_measured_fraction_full 0.999
_diffrn_reflns_Laue_measured_fraction_max 0.999
_diffrn_reflns_limit_h_max 9
_diffrn_reflns_limit_h_min -9
_diffrn_reflns_limit_k_max 17
_diffrn_reflns_limit_k_min -17
_diffrn_reflns_limit_l_max 28
_diffrn_reflns_limit_l_min -35
_diffrn_reflns_number 33070
_diffrn_reflns_point_group_measured_fraction_full 0.999
_diffrn_reflns_point_group_measured_fraction_max 0.999
_diffrn_reflns_theta_full 74.000
_diffrn_reflns_theta_max 74.503
_diffrn_reflns_theta_min 3.476
_diffrn_source 'Rotating-anode X-ray tube'
_exptl_absorpt_coefficient_mu 0.713
_exptl_absorpt_correction_T_max 1.00000
_exptl_absorpt_correction_T_min 0.80082
_exptl_absorpt_correction_type multi-scan
_exptl_absorpt_process_details
;
Olex2 1.2-ac3
(compiled 2017.08.10 svn.r3458 for OlexSys, GUI svn.r5381)
;
_exptl_crystal_colour colourless
_exptl_crystal_density_diffrn 1.246
_exptl_crystal_description block
_exptl_crystal_F_000 1232
_exptl_crystal_size_max 0.150
_exptl_crystal_size_mid 0.100
_exptl_crystal_size_min 0.100
_refine_diff_density_max 0.147
_refine_diff_density_min -0.170
_refine_diff_density_rms 0.034
_refine_ls_abs_structure_details
;
 Flack x determined using 2590 quotients [(I+)-(I-)]/[(I+)+(I-)]
 (Parsons, Flack and Wagner, Acta Cryst. B69 (2013) 249-259).
;
_refine_ls_abs_structure_Flack -0.03(4)
_refine_ls_extinction_method none
_refine_ls_goodness_of_fit_ref 1.076
_refine_ls_hydrogen_treatment constr
_refine_ls_matrix_type full
_refine_ls_number_parameters 385
_refine_ls_number_reflns 6283
_refine_ls_number_restraints 0
_refine_ls_restrained_S_all 1.076
_refine_ls_R_factor_all 0.0305
_refine_ls_R_factor_gt 0.0296
_refine_ls_shift/su_max 0.000
_refine_ls_shift/su_mean 0.000
_refine_ls_structure_factor_coef Fsqd
_refine_ls_weighting_details 'w=1/[\s^2^(Fo^2^)+(0.0371P)^2^+0.5722P] where P=(Fo^2^+2Fc^2^)/3'
_refine_ls_weighting_scheme calc
_refine_ls_wR_factor_gt 0.0754
_refine_ls_wR_factor_ref 0.0760
_reflns_Friedel_coverage 0.758
_reflns_Friedel_fraction_full 1.000
_reflns_Friedel_fraction_max 0.999
_reflns_number_gt 6103
_reflns_number_total 6283
_reflns_threshold_expression 'I > 2\s(I)'
_cod_data_source_file ja8b05804_si_003.cif
_cod_data_source_block sn003
_cod_database_code 4132720
_shelx_shelxl_version_number 2014/7
_shelx_space_group_comment
;
The symmetry employed for this shelxl refinement is uniquely defined
by the following loop, which should always be used as a source of
symmetry information in preference to the above space-group names.
They are only intended as comments.
;
_shelx_estimated_absorpt_t_min 0.901
_shelx_estimated_absorpt_t_max 0.932

loop_
_space_group_symop_operation_xyz
'x, y, z'
'-x+1/2, -y, z+1/2'
'-x, y+1/2, -z+1/2'
'x+1/2, -y+1/2, -z'

loop_
_atom_site_label
_atom_site_type_symbol
_atom_site_fract_x
_atom_site_fract_y
_atom_site_fract_z
_atom_site_U_iso_or_equiv
_atom_site_adp_type
_atom_site_occupancy
_atom_site_site_symmetry_order
_atom_site_calc_flag
_atom_site_refinement_flags_posn
_atom_site_refinement_flags_adp
C1 C -0.0439(3) 0.92336(15) 0.23425(6) 0.0309(4) Uani 1 1 d . .
C2 C -0.0936(3) 0.84320(16) 0.25787(6) 0.0330(4) Uani 1 1 d . .
H2 H -0.2134 0.8268 0.2609 0.040 Uiso 1 1 calc R U
C3 C 0.0365(2) 0.78692(15) 0.27717(6) 0.0287(4) Uani 1 1 d . .
H3 H 0.0046 0.7315 0.2938 0.034 Uiso 1 1 calc R U
C4 C 0.2126(2) 0.81004(12) 0.27266(6) 0.0222(3) Uani 1 1 d . .
C5 C 0.2559(2) 0.89052(13) 0.24687(6) 0.0262(4) Uani 1 1 d . .
H5 H 0.3755 0.9062 0.2425 0.031 Uiso 1 1 calc R U
C6 C 0.1277(3) 0.94823(14) 0.22746(6) 0.0294(4) Uani 1 1 d . .
H6 H 0.1579 1.0030 0.2101 0.035 Uiso 1 1 calc R U
C7 C 0.3583(2) 0.74763(11) 0.29202(6) 0.0213(3) Uani 1 1 d . .
C8 C 0.4066(3) 0.67618(13) 0.25379(6) 0.0289(4) Uani 1 1 d . .
H8A H 0.4321 0.7091 0.2241 0.043 Uiso 1 1 calc R U
H8B H 0.3087 0.6329 0.2489 0.043 Uiso 1 1 calc R U
H8C H 0.5100 0.6408 0.2639 0.043 Uiso 1 1 calc R U
C9 C 0.5410(2) 0.85983(12) 0.33823(6) 0.0242(3) Uani 1 1 d . .
H9A H 0.4369 0.9000 0.3431 0.029 Uiso 1 1 calc R U
H9B H 0.6434 0.9013 0.3335 0.029 Uiso 1 1 calc R U
C10 C 0.5703(2) 0.79826(12) 0.38249(6) 0.0232(4) Uani 1 1 d . .
C11 C 0.7129(3) 0.83873(14) 0.41418(7) 0.0320(4) Uani 1 1 d . .
H11A H 0.7209 0.8016 0.4433 0.048 Uiso 1 1 calc R U
H11B H 0.6843 0.9039 0.4221 0.048 Uiso 1 1 calc R U
H11C H 0.8251 0.8367 0.3975 0.048 Uiso 1 1 calc R U
C12 C 0.6213(2) 0.70212(12) 0.36153(6) 0.0217(3) Uani 1 1 d . .
C13 C 0.4574(2) 0.64305(12) 0.36493(6) 0.0231(3) Uani 1 1 d . .
C14 C 0.4795(3) 0.54001(12) 0.35333(7) 0.0302(4) Uani 1 1 d . .
H14A H 0.5074 0.5330 0.3196 0.045 Uiso 1 1 calc R U
H14B H 0.3708 0.5065 0.3604 0.045 Uiso 1 1 calc R U
H14C H 0.5748 0.5138 0.3724 0.045 Uiso 1 1 calc R U
C15 C 0.3057(2) 0.69910(12) 0.33910(6) 0.0211(3) Uani 1 1 d . .
H15 H 0.2074 0.6547 0.3325 0.025 Uiso 1 1 calc R U
C16 C 0.2439(2) 0.77125(13) 0.37702(6) 0.0235(3) Uani 1 1 d . .
H16A H 0.2226 0.8338 0.3629 0.028 Uiso 1 1 calc R U
H16B H 0.1367 0.7497 0.3934 0.028 Uiso 1 1 calc R U
C17 C 0.4007(2) 0.77267(13) 0.41046(6) 0.0248(3) Uani 1 1 d . .
H17 H 0.3825 0.8096 0.4402 0.030 Uiso 1 1 calc R U
C18 C 0.4230(2) 0.66663(13) 0.41800(6) 0.0268(4) Uani 1 1 d . .
H18A H 0.3156 0.6364 0.4303 0.032 Uiso 1 1 calc R U
H18B H 0.5238 0.6513 0.4386 0.032 Uiso 1 1 calc R U
C19 C 0.9752(2) 0.53928(12) 0.45386(7) 0.0257(4) Uani 1 1 d . .
C20 C 0.9820(3) 0.51593(13) 0.40671(7) 0.0286(4) Uani 1 1 d . .
H20 H 0.9423 0.5582 0.3830 0.034 Uiso 1 1 calc R U
C21 C 1.0491(3) 0.42821(13) 0.39486(6) 0.0271(4) Uani 1 1 d . .
H21 H 1.0541 0.4104 0.3624 0.032 Uiso 1 1 calc R U
C22 C 1.1089(2) 0.36573(12) 0.42916(6) 0.0214(3) Uani 1 1 d . .
C23 C 1.0984(2) 0.39257(12) 0.47639(6) 0.0254(4) Uani 1 1 d . .
H23 H 1.1384 0.3509 0.5004 0.030 Uiso 1 1 calc R U
C24 C 1.0299(3) 0.47991(13) 0.48919(6) 0.0282(4) Uani 1 1 d . .
H24 H 1.0213 0.4978 0.5215 0.034 Uiso 1 1 calc R U
C25 C 1.1885(2) 0.27175(12) 0.41431(6) 0.0207(3) Uani 1 1 d . .
C26 C 1.3648(2) 0.28968(13) 0.39011(7) 0.0271(4) Uani 1 1 d . .
H26A H 1.4381 0.3287 0.4107 0.041 Uiso 1 1 calc R U
H26B H 1.3456 0.3222 0.3599 0.041 Uiso 1 1 calc R U
H26C H 1.4235 0.2296 0.3842 0.041 Uiso 1 1 calc R U
C27 C 1.1151(2) 0.15727(12) 0.47882(6) 0.0222(3) Uani 1 1 d . .
H27A H 1.0120 0.1946 0.4885 0.027 Uiso 1 1 calc R U
H27B H 1.1695 0.1313 0.5078 0.027 Uiso 1 1 calc R U
C28 C 1.0543(2) 0.07550(12) 0.44689(6) 0.0231(3) Uani 1 1 d . .
C29 C 1.0359(3) -0.01433(13) 0.47602(7) 0.0301(4) Uani 1 1 d . .
H29A H 0.9945 -0.0653 0.4556 0.045 Uiso 1 1 calc R U
H29B H 0.9517 -0.0041 0.5017 0.045 Uiso 1 1 calc R U
H29C H 1.1497 -0.0313 0.4895 0.045 Uiso 1 1 calc R U
C30 C 1.1956(2) 0.06796(12) 0.40825(6) 0.0236(4) Uani 1 1 d . .
C31 C 1.1192(3) 0.11746(12) 0.36544(6) 0.0251(4) Uani 1 1 d . .
C32 C 1.2257(3) 0.11019(15) 0.32031(6) 0.0354(4) Uani 1 1 d . .
H32A H 1.1653 0.1435 0.2947 0.053 Uiso 1 1 calc R U
H32B H 1.2395 0.0440 0.3117 0.053 Uiso 1 1 calc R U
H32C H 1.3411 0.1384 0.3254 0.053 Uiso 1 1 calc R U
C33 C 1.0597(2) 0.21860(12) 0.38144(6) 0.0231(3) Uani 1 1 d . .
H33 H 1.0401 0.2575 0.3524 0.028 Uiso 1 1 calc R U
C34 C 0.8804(2) 0.20236(12) 0.40588(6) 0.0246(4) Uani 1 1 d . .
H34A H 0.8698 0.2394 0.4354 0.030 Uiso 1 1 calc R U
H34B H 0.7820 0.2179 0.3845 0.030 Uiso 1 1 calc R U
C35 C 0.8888(2) 0.09735(12) 0.41611(6) 0.0253(4) Uani 1 1 d . .
H35 H 0.7776 0.0696 0.4283 0.030 Uiso 1 1 calc R U
C36 C 0.9441(3) 0.06225(13) 0.36675(6) 0.0287(4) Uani 1 1 d . .
H36A H 0.8621 0.0820 0.3415 0.034 Uiso 1 1 calc R U
H36B H 0.9614 -0.0066 0.3657 0.034 Uiso 1 1 calc R U
F1 F -0.17130(16) 0.98042(10) 0.21635(4) 0.0435(3) Uani 1 1 d . .
F2 F 0.91025(16) 0.62510(8) 0.46618(4) 0.0362(3) Uani 1 1 d . .
O1 O 0.51594(15) 0.80250(8) 0.29674(4) 0.0224(2) Uani 1 1 d . .
O2 O 0.76555(16) 0.67728(8) 0.34906(4) 0.0261(3) Uani 1 1 d . .
O3 O 1.23823(15) 0.21770(8) 0.45549(4) 0.0218(2) Uani 1 1 d . .
O4 O 1.33030(18) 0.02375(9) 0.40994(5) 0.0307(3) Uani 1 1 d . .

loop_
_atom_site_aniso_label
_atom_site_aniso_U_11
_atom_site_aniso_U_22
_atom_site_aniso_U_33
_atom_site_aniso_U_23
_atom_site_aniso_U_13
_atom_site_aniso_U_12
C1 0.0308(10) 0.0400(10) 0.0218(8) -0.0054(8) -0.0052(7) 0.0139(9)
C2 0.0208(8) 0.0528(12) 0.0253(9) -0.0026(8) 0.0002(7) 0.0036(9)
C3 0.0228(8) 0.0385(11) 0.0248(8) 0.0010(8) 0.0004(7) -0.0022(8)
C4 0.0225(8) 0.0254(8) 0.0187(7) -0.0017(7) -0.0002(6) 0.0018(7)
C5 0.0252(9) 0.0271(9) 0.0265(9) 0.0022(7) -0.0025(7) -0.0003(8)
C6 0.0335(10) 0.0288(9) 0.0261(8) 0.0009(7) -0.0056(8) 0.0047(8)
C7 0.0191(8) 0.0211(8) 0.0236(8) 0.0012(7) 0.0016(6) -0.0010(6)
C8 0.0326(9) 0.0281(9) 0.0261(8) -0.0024(7) 0.0036(7) 0.0048(8)
C9 0.0227(8) 0.0176(7) 0.0323(9) 0.0002(7) 0.0006(7) -0.0013(6)
C10 0.0228(8) 0.0188(8) 0.0280(8) -0.0007(7) -0.0029(7) -0.0016(7)
C11 0.0305(9) 0.0270(9) 0.0385(10) -0.0040(8) -0.0073(8) -0.0047(8)
C12 0.0223(8) 0.0191(7) 0.0237(8) 0.0035(6) -0.0029(7) -0.0002(7)
C13 0.0222(8) 0.0187(8) 0.0283(9) 0.0042(7) -0.0025(7) -0.0017(7)
C14 0.0319(9) 0.0181(8) 0.0405(10) 0.0037(8) -0.0065(8) -0.0021(7)
C15 0.0196(8) 0.0202(7) 0.0234(8) 0.0019(7) -0.0002(6) -0.0022(6)
C16 0.0210(8) 0.0268(8) 0.0226(8) 0.0003(7) 0.0030(7) -0.0002(7)
C17 0.0260(9) 0.0259(8) 0.0226(8) -0.0019(7) -0.0017(7) 0.0000(7)
C18 0.0267(9) 0.0281(9) 0.0256(8) 0.0057(7) -0.0014(7) -0.0042(7)
C19 0.0221(8) 0.0194(8) 0.0355(9) -0.0012(7) 0.0038(7) 0.0024(7)
C20 0.0295(9) 0.0251(9) 0.0313(9) 0.0061(7) 0.0012(7) 0.0034(7)
C21 0.0323(10) 0.0248(9) 0.0241(8) 0.0030(7) 0.0023(7) 0.0037(7)
C22 0.0194(7) 0.0207(8) 0.0240(8) 0.0015(6) 0.0013(6) -0.0026(6)
C23 0.0293(9) 0.0216(8) 0.0253(8) -0.0001(7) -0.0026(7) 0.0009(7)
C24 0.0328(9) 0.0252(9) 0.0267(8) -0.0039(7) -0.0009(7) 0.0008(8)
C25 0.0232(8) 0.0187(7) 0.0202(8) 0.0020(6) 0.0003(6) -0.0005(6)
C26 0.0253(9) 0.0237(8) 0.0323(9) 0.0008(7) 0.0062(7) -0.0002(7)
C27 0.0247(8) 0.0230(8) 0.0189(7) 0.0010(6) 0.0013(7) -0.0020(7)
C28 0.0263(9) 0.0211(8) 0.0219(8) 0.0016(6) -0.0007(7) -0.0031(7)
C29 0.0329(9) 0.0259(9) 0.0315(9) 0.0063(8) -0.0020(8) -0.0058(8)
C30 0.0282(9) 0.0176(7) 0.0249(8) -0.0031(7) -0.0015(7) -0.0021(7)
C31 0.0327(9) 0.0218(8) 0.0208(8) -0.0017(7) 0.0004(7) -0.0023(7)
C32 0.0510(12) 0.0327(10) 0.0224(9) -0.0028(8) 0.0061(9) 0.0022(9)
C33 0.0273(9) 0.0206(8) 0.0214(8) 0.0013(6) -0.0008(7) -0.0001(7)
C34 0.0221(8) 0.0250(8) 0.0269(8) 0.0006(7) -0.0034(7) -0.0022(7)
C35 0.0244(9) 0.0242(8) 0.0272(8) 0.0007(7) 0.0000(7) -0.0055(7)
C36 0.0343(10) 0.0259(9) 0.0259(9) -0.0006(7) -0.0068(7) -0.0041(8)
F1 0.0378(7) 0.0576(8) 0.0352(6) -0.0022(6) -0.0098(5) 0.0255(6)
F2 0.0425(7) 0.0231(5) 0.0430(6) -0.0027(5) 0.0051(5) 0.0089(5)
O1 0.0193(6) 0.0227(6) 0.0254(6) 0.0033(5) 0.0018(5) -0.0011(5)
O2 0.0224(6) 0.0228(6) 0.0331(6) 0.0052(5) 0.0000(5) 0.0026(5)
O3 0.0210(6) 0.0203(6) 0.0241(6) 0.0036(5) -0.0028(5) -0.0014(5)
O4 0.0347(7) 0.0268(6) 0.0307(7) -0.0036(5) 0.0010(5) 0.0063(6)

loop_
_atom_type_symbol
_atom_type_description
_atom_type_scat_dispersion_real
_atom_type_scat_dispersion_imag
_atom_type_scat_source
C C 0.0181 0.0091 'International Tables Vol C Tables 4.2.6.8 and 6.1.1.4'
H H 0.0000 0.0000 'International Tables Vol C Tables 4.2.6.8 and 6.1.1.4'
F F 0.0727 0.0534 'International Tables Vol C Tables 4.2.6.8 and 6.1.1.4'
O O 0.0492 0.0322 'International Tables Vol C Tables 4.2.6.8 and 6.1.1.4'

loop_
_geom_angle_atom_site_label_1
_geom_angle_atom_site_label_2
_geom_angle_atom_site_label_3
_geom_angle
F1 C1 C6 118.49(19)
F1 C1 C2 118.44(19)
C6 C1 C2 123.07(18)
C1 C2 C3 118.13(18)
C1 C2 H2 120.9
C3 C2 H2 120.9
C2 C3 C4 121.36(18)
C2 C3 H3 119.3
C4 C3 H3 119.3
C3 C4 C5 118.09(17)
C3 C4 C7 122.38(16)
C5 C4 C7 119.41(15)
C6 C5 C4 121.49(18)
C6 C5 H5 119.3
C4 C5 H5 119.3
C1 C6 C5 117.80(18)
C1 C6 H6 121.1
C5 C6 H6 121.1
O1 C7 C4 109.13(13)
O1 C7 C8 102.91(14)
C4 C7 C8 108.16(14)
O1 C7 C15 112.26(13)
C4 C7 C15 112.16(13)
C8 C7 C15 111.76(14)
C7 C8 H8A 109.5
C7 C8 H8B 109.5
H8A C8 H8B 109.5
C7 C8 H8C 109.5
H8A C8 H8C 109.5
H8B C8 H8C 109.5
O1 C9 C10 110.80(13)
O1 C9 H9A 109.5
C10 C9 H9A 109.5
O1 C9 H9B 109.5
C10 C9 H9B 109.5
H9A C9 H9B 108.1
C11 C10 C12 112.33(15)
C11 C10 C9 111.36(15)
C12 C10 C9 103.36(13)
C11 C10 C17 112.71(15)
C12 C10 C17 101.36(14)
C9 C10 C17 114.92(14)
C10 C11 H11A 109.5
C10 C11 H11B 109.5
H11A C11 H11B 109.5
C10 C11 H11C 109.5
H11A C11 H11C 109.5
H11B C11 H11C 109.5
O2 C12 C13 127.66(16)
O2 C12 C10 126.99(16)
C13 C12 C10 105.05(14)
C12 C13 C14 115.66(15)
C12 C13 C18 94.68(13)
C14 C13 C18 115.87(15)
C12 C13 C15 107.29(13)
C14 C13 C15 118.07(15)
C18 C13 C15 102.09(14)
C13 C14 H14A 109.5
C13 C14 H14B 109.5
H14A C14 H14B 109.5
C13 C14 H14C 109.5
H14A C14 H14C 109.5
H14B C14 H14C 109.5
C7 C15 C16 111.92(13)
C7 C15 C13 115.38(14)
C16 C15 C13 103.80(13)
C7 C15 H15 108.5
C16 C15 H15 108.5
C13 C15 H15 108.5
C17 C16 C15 101.25(14)
C17 C16 H16A 111.5
C15 C16 H16A 111.5
C17 C16 H16B 111.5
C15 C16 H16B 111.5
H16A C16 H16B 109.3
C16 C17 C18 99.20(14)
C16 C17 C10 110.07(13)
C18 C17 C10 101.98(14)
C16 C17 H17 114.6
C18 C17 H17 114.6
C10 C17 H17 114.6
C17 C18 C13 95.61(13)
C17 C18 H18A 112.6
C13 C18 H18A 112.6
C17 C18 H18B 112.6
C13 C18 H18B 112.6
H18A C18 H18B 110.1
F2 C19 C20 118.56(16)
F2 C19 C24 118.53(16)
C20 C19 C24 122.91(17)
C19 C20 C21 117.68(17)
C19 C20 H20 121.2
C21 C20 H20 121.2
C20 C21 C22 121.88(17)
C20 C21 H21 119.1
C22 C21 H21 119.1
C23 C22 C21 118.17(16)
C23 C22 C25 121.81(15)
C21 C22 C25 119.99(15)
C22 C23 C24 120.98(17)
C22 C23 H23 119.5
C24 C23 H23 119.5
C19 C24 C23 118.36(17)
C19 C24 H24 120.8
C23 C24 H24 120.8
O3 C25 C22 110.53(13)
O3 C25 C26 102.44(13)
C22 C25 C26 109.06(14)
O3 C25 C33 112.84(13)
C22 C25 C33 109.77(14)
C26 C25 C33 111.97(14)
C25 C26 H26A 109.5
C25 C26 H26B 109.5
H26A C26 H26B 109.5
C25 C26 H26C 109.5
H26A C26 H26C 109.5
H26B C26 H26C 109.5
O3 C27 C28 112.46(13)
O3 C27 H27A 109.1
C28 C27 H27A 109.1
O3 C27 H27B 109.1
C28 C27 H27B 109.1
H27A C27 H27B 107.8
C29 C28 C30 112.80(15)
C29 C28 C27 110.22(14)
C30 C28 C27 104.75(14)
C29 C28 C35 112.98(15)
C30 C28 C35 100.86(13)
C27 C28 C35 114.65(14)
C28 C29 H29A 109.5
C28 C29 H29B 109.5
H29A C29 H29B 109.5
C28 C29 H29C 109.5
H29A C29 H29C 109.5
H29B C29 H29C 109.5
O4 C30 C31 127.06(16)
O4 C30 C28 127.37(16)
C31 C30 C28 105.15(14)
C32 C31 C30 115.52(16)
C32 C31 C36 116.67(15)
C30 C31 C36 94.47(13)
C32 C31 C33 117.28(15)
C30 C31 C33 107.94(13)
C36 C31 C33 101.92(14)
C31 C32 H32A 109.5
C31 C32 H32B 109.5
H32A C32 H32B 109.5
C31 C32 H32C 109.5
H32A C32 H32C 109.5
H32B C32 H32C 109.5
C25 C33 C34 111.63(14)
C25 C33 C31 115.70(14)
C34 C33 C31 104.26(14)
C25 C33 H33 108.3
C34 C33 H33 108.3
C31 C33 H33 108.3
C35 C34 C33 101.14(14)
C35 C34 H34A 111.5
C33 C34 H34A 111.5
C35 C34 H34B 111.5
C33 C34 H34B 111.5
H34A C34 H34B 109.4
C34 C35 C36 99.14(14)
C34 C35 C28 109.51(14)
C36 C35 C28 102.43(15)
C34 C35 H35 114.7
C36 C35 H35 114.7
C28 C35 H35 114.7
C35 C36 C31 95.40(13)
C35 C36 H36A 112.7
C31 C36 H36A 112.7
C35 C36 H36B 112.7
C31 C36 H36B 112.7
H36A C36 H36B 110.1
C9 O1 C7 119.55(13)
C27 O3 C25 121.03(12)

loop_
_geom_bond_atom_site_label_1
_geom_bond_atom_site_label_2
_geom_bond_distance
C1 F1 1.366(2)
C1 C6 1.373(3)
C1 C2 1.375(3)
C2 C3 1.389(3)
C2 H2 0.9500
C3 C4 1.393(2)
C3 H3 0.9500
C4 C5 1.397(2)
C4 C7 1.526(2)
C5 C6 1.392(3)
C5 H5 0.9500
C6 H6 0.9500
C7 O1 1.443(2)
C7 C8 1.528(2)
C7 C15 1.551(2)
C8 H8A 0.9800
C8 H8B 0.9800
C8 H8C 0.9800
C9 O1 1.440(2)
C9 C10 1.542(2)
C9 H9A 0.9900
C9 H9B 0.9900
C10 C11 1.524(2)
C10 C12 1.542(2)
C10 C17 1.562(2)
C11 H11A 0.9800
C11 H11B 0.9800
C11 H11C 0.9800
C12 O2 1.211(2)
C12 C13 1.513(2)
C13 C14 1.513(2)
C13 C18 1.557(2)
C13 C15 1.586(2)
C14 H14A 0.9800
C14 H14B 0.9800
C14 H14C 0.9800
C15 C16 1.557(2)
C15 H15 1.0000
C16 C17 1.526(2)
C16 H16A 0.9900
C16 H16B 0.9900
C17 C18 1.535(3)
C17 H17 1.0000
C18 H18A 0.9900
C18 H18B 0.9900
C19 F2 1.364(2)
C19 C20 1.372(3)
C19 C24 1.373(3)
C20 C21 1.391(3)
C20 H20 0.9500
C21 C22 1.392(2)
C21 H21 0.9500
C22 C23 1.389(2)
C22 C25 1.529(2)
C23 C24 1.397(3)
C23 H23 0.9500
C24 H24 0.9500
C25 O3 1.4449(19)
C25 C26 1.533(2)
C25 C33 1.551(2)
C26 H26A 0.9800
C26 H26B 0.9800
C26 H26C 0.9800
C27 O3 1.436(2)
C27 C28 1.544(2)
C27 H27A 0.9900
C27 H27B 0.9900
C28 C29 1.527(2)
C28 C30 1.539(2)
C28 C35 1.566(2)
C29 H29A 0.9800
C29 H29B 0.9800
C29 H29C 0.9800
C30 O4 1.208(2)
C30 C31 1.516(2)
C31 C32 1.515(2)
C31 C36 1.554(3)
C31 C33 1.577(2)
C32 H32A 0.9800
C32 H32B 0.9800
C32 H32C 0.9800
C33 C34 1.552(2)
C33 H33 1.0000
C34 C35 1.525(2)
C34 H34A 0.9900
C34 H34B 0.9900
C35 C36 1.539(2)
C35 H35 1.0000
C36 H36A 0.9900
C36 H36B 0.9900
